data_2239086
loop_
_publ_author_name
'McKoy, Davia'
'Franks, Marion A.'
'Assefa, Zerihun'

_publ_section_title
;
 (<i>E</i>)-3-(4-Heptyloxyphenyl)-1-phenylprop-2-en-1-one
;
_journal_issue 2
_journal_name_full 'Acta Crystallographica Section E'
_journal_page_first o163
_journal_page_last o164
_journal_paper_doi 10.1107/S1600536813034429
_journal_volume 70
_journal_year 2014
_chemical_formula_iupac 'C22 H26 O2'
_chemical_formula_moiety 'C22 H26 O2'
_chemical_formula_sum 'C22 H26 O2'
_chemical_formula_weight 322.43
_chemical_name_systematic
;
(<i>E</i>)-3-(4-Heptyloxyphenyl)-1-phenylprop-2-en-1-one
;
_space_group_IT_number 2
_symmetry_cell_setting triclinic
_symmetry_space_group_name_Hall '-P 1'
_symmetry_space_group_name_H-M 'P -1'
_atom_sites_solution_hydrogens geom
_atom_sites_solution_primary direct
_atom_sites_solution_secondary difmap
_audit_creation_method SHELXL-97
_cell_angle_alpha 81.101(5)
_cell_angle_beta 85.571(5)
_cell_angle_gamma 69.879(4)
_cell_formula_units_Z 2
_cell_length_a 5.6069(9)
_cell_length_b 7.7822(13)
_cell_length_c 22.864(4)
_cell_measurement_reflns_used 2314
_cell_measurement_temperature 200(2)
_cell_measurement_theta_max 25.1
_cell_measurement_theta_min 0.9
_cell_volume 925.2(3)
_computing_cell_refinement 'SAINT (Bruker, 2005)'
_computing_data_collection 'SMART (Bruker, 2005'
_computing_data_reduction 'SAINT (Bruker, 2005)'
_computing_molecular_graphics '<i>JMol</i> (Hanson, 2010)'
_computing_publication_material 'publCIF (Westrip, 2010)'
_computing_structure_refinement 'SHELXL97 (Sheldrick, 2008)'
_computing_structure_solution 'SHELXS97 (Sheldrick, 2008)'
_diffrn_ambient_temperature 200(2)
_diffrn_measured_fraction_theta_full 0.956
_diffrn_measured_fraction_theta_max 0.956
_diffrn_measurement_device_type 'Bruker X2S'
_diffrn_measurement_method automatic
_diffrn_radiation_monochromator graphite
_diffrn_radiation_source 'fine-focus sealed tube'
_diffrn_radiation_type MoK\a
_diffrn_radiation_wavelength 0.71073
_diffrn_reflns_av_R_equivalents 0.0442
_diffrn_reflns_av_sigmaI/netI 0.0572
_diffrn_reflns_limit_h_max 6
_diffrn_reflns_limit_h_min -6
_diffrn_reflns_limit_k_max 9
_diffrn_reflns_limit_k_min -9
_diffrn_reflns_limit_l_max 27
_diffrn_reflns_limit_l_min -27
_diffrn_reflns_number 5754
_diffrn_reflns_theta_full 25.00
_diffrn_reflns_theta_max 25.05
_diffrn_reflns_theta_min 0.90
_diffrn_standards_interval_count 0
_diffrn_standards_interval_time 0
_diffrn_standards_number 0
_exptl_absorpt_coefficient_mu 0.072
_exptl_absorpt_correction_T_max 0.9885
_exptl_absorpt_correction_T_min 0.9648
_exptl_absorpt_correction_type multi-scan
_exptl_absorpt_process_details '(SADABS, Bruker, 2005)'
_exptl_crystal_colour yellow
_exptl_crystal_density_diffrn 1.157
_exptl_crystal_density_method 'not measured'
_exptl_crystal_description plate
_exptl_crystal_F_000 348
_exptl_crystal_size_max 0.50
_exptl_crystal_size_mid 0.26
_exptl_crystal_size_min 0.16
_refine_diff_density_max 0.438
_refine_diff_density_min -0.238
_refine_ls_extinction_coef 0.055(8)
_refine_ls_extinction_expression Fc^*^=kFc[1+0.001xFc^2^\l^3^/sin(2\q)]^-1/4^
_refine_ls_extinction_method 'SHELXL97 (Sheldrick, 2008)'
_refine_ls_goodness_of_fit_ref 1.094
_refine_ls_hydrogen_treatment refall
_refine_ls_matrix_type full
_refine_ls_number_parameters 322
_refine_ls_number_reflns 3149
_refine_ls_number_restraints 0
_refine_ls_restrained_S_all 1.094
_refine_ls_R_factor_all 0.0704
_refine_ls_R_factor_gt 0.0510
_refine_ls_shift/su_max 0.001
_refine_ls_shift/su_mean 0.000
_refine_ls_structure_factor_coef Fsqd
_refine_ls_weighting_details 'calc w=1/[\s^2^(Fo^2^)+(0.0807P)^2^+0.0136P] where P=(Fo^2^+2Fc^2^)/3'
_refine_ls_weighting_scheme calc
_refine_ls_wR_factor_gt 0.1238
_refine_ls_wR_factor_ref 0.1517
_reflns_number_gt 2314
_reflns_number_total 3149
_reflns_threshold_expression I>2sigma(I)
_cod_data_source_file zp2008sup1.cif
_cod_data_source_block I
_cod_database_code 2239086
_cod_database_fobs_code 2239086

loop_
_symmetry_equiv_pos_as_xyz
'x, y, z'
'-x, -y, -z'

loop_
_atom_site_type_symbol
_atom_site_label
_atom_site_fract_x
_atom_site_fract_y
_atom_site_fract_z
_atom_site_U_iso_or_equiv
_atom_site_adp_type
_atom_site_calc_flag
_atom_site_occupancy
_atom_site_symmetry_multiplicity
C C1 0.0523(3) 0.7906(2) 0.72962(7) 0.0430(4) Uani d 1 1
C C2 0.2373(3) 0.7615(2) 0.77569(7) 0.0400(4) Uani d 1 1
C C3 0.1563(3) 0.7911(2) 0.83070(7) 0.0387(4) Uani d 1 1
C C4 0.3023(3) 0.7649(2) 0.88344(7) 0.0364(4) Uani d 1 1
C C5 0.1749(3) 0.8252(2) 0.93499(7) 0.0413(4) Uani d 1 1
C C6 0.2981(3) 0.8036(2) 0.98702(8) 0.0416(4) Uani d 1 1
C C7 0.5591(3) 0.7171(2) 0.98833(7) 0.0351(4) Uani d 1 1
C C8 0.6904(3) 0.6503(2) 0.93778(7) 0.0390(4) Uani d 1 1
C C9 0.5660(3) 0.6753(2) 0.88623(7) 0.0382(4) Uani d 1 1
C C10 0.5762(3) 0.7608(2) 1.08943(7) 0.0402(4) Uani d 1 1
C C11 0.7707(3) 0.7139(2) 1.13640(7) 0.0417(4) Uani d 1 1
C C12 0.6526(3) 0.7708(2) 1.19529(7) 0.0434(5) Uani d 1 1
C C13 0.8447(4) 0.7246(2) 1.24366(8) 0.0449(5) Uani d 1 1
C C14 0.7285(4) 0.7721(2) 1.30362(8) 0.0471(5) Uani d 1 1
C C15 0.9149(4) 0.7081(3) 1.35305(9) 0.0608(6) Uani d 1 1
C C16 0.7959(7) 0.7512(4) 1.41297(10) 0.0790(7) Uani d 1 1
C C17 0.3892(4) 0.6901(3) 0.64939(8) 0.0485(5) Uani d 1 1
C C18 0.4548(4) 0.6707(3) 0.59057(9) 0.0582(5) Uani d 1 1
C C19 0.2705(4) 0.7373(3) 0.54822(9) 0.0596(6) Uani d 1 1
C C20 0.0207(4) 0.8227(3) 0.56481(8) 0.0580(6) Uani d 1 1
C C21 -0.0447(4) 0.8401(3) 0.62334(8) 0.0492(5) Uani d 1 1
C C22 0.1388(3) 0.7733(2) 0.66679(7) 0.0403(4) Uani d 1 1
O O1 -0.1746(2) 0.8262(2) 0.74253(5) 0.0659(5) Uani d 1 1
O O2 0.7021(2) 0.68945(15) 1.03686(5) 0.0435(3) Uani d 1 1
H H2 0.421(4) 0.718(2) 0.7647(7) 0.049(5) Uiso d 1 1
H H3 -0.021(4) 0.828(2) 0.8379(7) 0.047(5) Uiso d 1 1
H H5 -0.003(3) 0.881(2) 0.9330(7) 0.044(5) Uiso d 1 1
H H6 0.206(3) 0.843(2) 1.0227(8) 0.051(5) Uiso d 1 1
H H8 0.867(3) 0.587(2) 0.9416(7) 0.040(4) Uiso d 1 1
H H9 0.660(3) 0.629(2) 0.8518(7) 0.043(4) Uiso d 1 1
H H10A 0.444(3) 0.700(2) 1.1034(7) 0.053(5) Uiso d 1 1
H H10B 0.496(3) 0.895(2) 1.0810(7) 0.044(4) Uiso d 1 1
H H11A 0.898(3) 0.775(2) 1.1222(7) 0.049(5) Uiso d 1 1
H H11B 0.860(3) 0.578(2) 1.1418(7) 0.042(4) Uiso d 1 1
H H12A 0.534(4) 0.700(2) 1.2111(8) 0.059(5) Uiso d 1 1
H H12B 0.563(3) 0.899(3) 1.1912(8) 0.052(5) Uiso d 1 1
H H13A 0.967(4) 0.790(2) 1.2316(8) 0.058(5) Uiso d 1 1
H H13B 0.938(4) 0.588(3) 1.2473(8) 0.059(5) Uiso d 1 1
H H14A 0.644(3) 0.901(3) 1.3017(7) 0.051(5) Uiso d 1 1
H H14B 0.601(4) 0.711(3) 1.3149(8) 0.064(6) Uiso d 1 1
H H15A 1.048(4) 0.763(3) 1.3422(8) 0.070(6) Uiso d 1 1
H H15B 0.994(4) 0.571(3) 1.3551(9) 0.076(6) Uiso d 1 1
H H16A 0.719(4) 0.880(3) 1.4161(9) 0.078(7) Uiso d 1 1
H H16B 0.917(5) 0.698(4) 1.4446(13) 0.119(10) Uiso d 1 1
H H16C 0.656(5) 0.692(4) 1.4224(12) 0.121(10) Uiso d 1 1
H H17 0.517(3) 0.644(2) 0.6772(8) 0.048(5) Uiso d 1 1
H H18 0.630(4) 0.611(2) 0.5772(8) 0.064(6) Uiso d 1 1
H H19 0.319(4) 0.725(3) 0.5065(9) 0.068(6) Uiso d 1 1
H H20 -0.115(4) 0.867(3) 0.5363(9) 0.067(6) Uiso d 1 1
H H21 -0.219(4) 0.898(3) 0.6362(8) 0.060(6) Uiso d 1 1

loop_
_atom_site_aniso_label
_atom_site_aniso_U_11
_atom_site_aniso_U_22
_atom_site_aniso_U_33
_atom_site_aniso_U_12
_atom_site_aniso_U_13
_atom_site_aniso_U_23
C1 0.0374(11) 0.0448(9) 0.0462(10) -0.0142(8) -0.0048(8) -0.0014(7)
C2 0.0357(11) 0.0423(9) 0.0413(10) -0.0133(8) -0.0032(8) -0.0020(7)
C3 0.0334(10) 0.0376(8) 0.0438(10) -0.0111(7) -0.0014(8) -0.0036(7)
C4 0.0374(10) 0.0317(8) 0.0400(9) -0.0119(7) -0.0008(7) -0.0044(7)
C5 0.0318(10) 0.0410(9) 0.0486(11) -0.0074(8) 0.0003(8) -0.0111(7)
C6 0.0393(11) 0.0432(9) 0.0406(10) -0.0095(8) 0.0040(8) -0.0135(7)
C7 0.0373(10) 0.0312(7) 0.0350(9) -0.0095(7) -0.0003(7) -0.0041(6)
C8 0.0325(10) 0.0401(9) 0.0399(9) -0.0072(8) 0.0010(8) -0.0046(7)
C9 0.0366(10) 0.0397(8) 0.0351(9) -0.0094(7) 0.0032(8) -0.0057(7)
C10 0.0432(11) 0.0379(9) 0.0368(9) -0.0094(8) 0.0036(8) -0.0091(7)
C11 0.0459(11) 0.0386(9) 0.0380(10) -0.0109(8) -0.0013(8) -0.0052(7)
C12 0.0455(11) 0.0410(9) 0.0403(10) -0.0096(8) -0.0023(8) -0.0066(7)
C13 0.0493(11) 0.0390(9) 0.0425(10) -0.0088(8) -0.0060(8) -0.0059(7)
C14 0.0545(12) 0.0414(10) 0.0426(10) -0.0120(9) -0.0046(9) -0.0055(8)
C15 0.0751(15) 0.0541(12) 0.0495(12) -0.0130(11) -0.0172(11) -0.0088(9)
C16 0.119(2) 0.0727(16) 0.0472(13) -0.0301(16) -0.0154(14) -0.0122(11)
C17 0.0422(12) 0.0569(10) 0.0458(11) -0.0149(9) -0.0054(9) -0.0073(8)
C18 0.0522(13) 0.0721(13) 0.0516(12) -0.0205(10) 0.0036(10) -0.0159(10)
C19 0.0697(15) 0.0743(13) 0.0412(11) -0.0317(12) 0.0002(10) -0.0105(10)
C20 0.0625(15) 0.0695(13) 0.0449(12) -0.0264(11) -0.0144(10) -0.0007(9)
C21 0.0446(12) 0.0557(11) 0.0475(11) -0.0181(9) -0.0078(9) -0.0022(8)
C22 0.0438(11) 0.0398(9) 0.0404(9) -0.0186(8) -0.0052(8) -0.0028(7)
O1 0.0394(9) 0.1036(11) 0.0515(8) -0.0195(7) -0.0026(6) -0.0110(7)
O2 0.0394(7) 0.0494(7) 0.0347(7) -0.0047(5) -0.0026(5) -0.0088(5)

loop_
_atom_type_symbol
_atom_type_description
_atom_type_scat_dispersion_real
_atom_type_scat_dispersion_imag
_atom_type_scat_source
C C 0.0033 0.0016 'International Tables Vol C Tables 4.2.6.8 and 6.1.1.4'
H H 0.0000 0.0000 'International Tables Vol C Tables 4.2.6.8 and 6.1.1.4'
O O 0.0106 0.0060 'International Tables Vol C Tables 4.2.6.8 and 6.1.1.4'

loop_
_geom_angle_atom_site_label_1
_geom_angle_atom_site_label_2
_geom_angle_atom_site_label_3
_geom_angle
O1 C1 C2 120.52(15)
O1 C1 C22 119.01(15)
C2 C1 C22 120.45(15)
C3 C2 C1 119.86(16)
C3 C2 H2 121.6(10)
C1 C2 H2 118.5(10)
C2 C3 C4 129.51(17)
C2 C3 H3 116.6(10)
C4 C3 H3 113.8(10)
C5 C4 C9 117.15(15)
C5 C4 C3 118.98(15)
C9 C4 C3 123.82(15)
C6 C5 C4 122.69(17)
C6 C5 H5 120.8(10)
C4 C5 H5 116.5(10)
C5 C6 C7 118.98(16)
C5 C6 H6 121.5(11)
C7 C6 H6 119.5(11)
O2 C7 C6 124.38(14)
O2 C7 C8 116.11(14)
C6 C7 C8 119.51(15)
C9 C8 C7 120.79(16)
C9 C8 H8 123.0(9)
C7 C8 H8 116.2(9)
C8 C9 C4 120.84(16)
C8 C9 H9 119.5(10)
C4 C9 H9 119.7(10)
O2 C10 C11 108.43(13)
O2 C10 H10A 108.8(9)
C11 C10 H10A 109.4(10)
O2 C10 H10B 109.6(9)
C11 C10 H10B 109.8(10)
H10A C10 H10B 110.8(14)
C10 C11 C12 112.39(14)
C10 C11 H11A 108.4(10)
C12 C11 H11A 110.8(9)
C10 C11 H11B 108.5(9)
C12 C11 H11B 108.7(9)
H11A C11 H11B 107.9(14)
C11 C12 C13 113.55(15)
C11 C12 H12A 110.2(10)
C13 C12 H12A 104.3(10)
C11 C12 H12B 110.4(11)
C13 C12 H12B 108.2(11)
H12A C12 H12B 110.1(16)
C14 C13 C12 114.23(15)
C14 C13 H13A 108.9(10)
C12 C13 H13A 109.1(11)
C14 C13 H13B 108.6(10)
C12 C13 H13B 107.0(10)
H13A C13 H13B 108.9(15)
C15 C14 C13 114.37(17)
C15 C14 H14A 109.2(10)
C13 C14 H14A 110.3(10)
C15 C14 H14B 106.2(11)
C13 C14 H14B 108.9(10)
H14A C14 H14B 107.6(16)
C14 C15 C16 114.0(2)
C14 C15 H15A 107.9(12)
C16 C15 H15A 111.3(12)
C14 C15 H15B 107.1(12)
C16 C15 H15B 108.3(11)
H15A C15 H15B 108.1(18)
C15 C16 H16A 114.9(13)
C15 C16 H16B 112.3(17)
H16A C16 H16B 107(2)
C15 C16 H16C 108.7(15)
H16A C16 H16C 107(2)
H16B C16 H16C 106(2)
C18 C17 C22 120.81(18)
C18 C17 H17 118.4(11)
C22 C17 H17 120.8(11)
C19 C18 C17 120.1(2)
C19 C18 H18 117.5(11)
C17 C18 H18 122.4(11)
C20 C19 C18 119.71(19)
C20 C19 H19 120.7(12)
C18 C19 H19 119.6(12)
C21 C20 C19 120.16(19)
C21 C20 H20 118.0(12)
C19 C20 H20 121.8(12)
C20 C21 C22 120.95(19)
C20 C21 H21 121.8(11)
C22 C21 H21 117.3(11)
C17 C22 C21 118.26(16)
C17 C22 C1 123.77(15)
C21 C22 C1 117.95(15)
C7 O2 C10 118.10(12)

loop_
_geom_bond_atom_site_label_1
_geom_bond_atom_site_label_2
_geom_bond_distance
C1 O1 1.228(2)
C1 C2 1.473(2)
C1 C22 1.491(2)
C2 C3 1.331(2)
C2 H2 0.991(19)
C3 C4 1.459(2)
C3 H3 0.944(18)
C4 C5 1.389(2)
C4 C9 1.403(2)
C5 C6 1.380(2)
C5 H5 0.944(18)
C6 C7 1.385(2)
C6 H6 0.963(18)
C7 O2 1.3659(19)
C7 C8 1.393(2)
C8 C9 1.370(2)
C8 H8 0.945(18)
C9 H9 0.959(17)
C10 O2 1.4343(19)
C10 C11 1.504(2)
C10 H10A 1.019(17)
C10 H10B 0.977(17)
C11 C12 1.514(2)
C11 H11A 0.992(17)
C11 H11B 0.995(17)
C12 C13 1.519(2)
C12 H12A 1.014(18)
C12 H12B 0.940(18)
C13 C14 1.515(2)
C13 H13A 0.986(18)
C13 H13B 1.005(19)
C14 C15 1.506(3)
C14 H14A 0.947(19)
C14 H14B 0.99(2)
C15 C16 1.510(3)
C15 H15A 0.98(2)
C15 H15B 1.00(2)
C16 H16A 0.95(2)
C16 H16B 0.97(3)
C16 H16C 1.03(3)
C17 C18 1.384(3)
C17 C22 1.385(3)
C17 H17 0.934(18)
C18 C19 1.380(3)
C18 H18 0.98(2)
C19 C20 1.379(3)
C19 H19 0.982(19)
C20 C21 1.375(3)
C20 H20 0.97(2)
C21 C22 1.395(2)
C21 H21 0.966(19)

loop_
_geom_hbond_atom_site_label_D
_geom_hbond_atom_site_label_H
_geom_hbond_atom_site_label_A
_geom_hbond_site_symmetry_A
_geom_hbond_distance_DH
_geom_hbond_distance_HA
_geom_hbond_distance_DA
_geom_hbond_angle_DHA
C2 H2 O1 1_655 0.99(2) 2.67(2) 3.513(2) 143.3(12)
C8 H8 O2 2_767 0.95(2) 2.64(2) 3.545(2) 159.3(13)
C10 H10B Cg1 2_677 0.98(2) 2.972(15) 3.8279(18) 146.6(13)
C16 H16A Cg2 2_677 0.97(3) 2.97(2) 3.792(3) 144.5(18)
